data_7102292
loop_
_publ_author_name
'Anthony, John E'
'Gierschner, Johannes'
'Landis, Chad A'
'Parkin, Sean R'
'Sherman, Jes B'
'Bakus Ii, Ronald C'

_publ_section_title
;
 A new functionalization strategy for pentacene.
;
_journal_issue 45
_journal_name_full 'Chemical communications (Cambridge, England)'
_journal_page_first 4746
_journal_page_last 4748
_journal_paper_doi 10.1039/b711296c
_journal_year 2007
_chemical_formula_moiety 'C40 H46 O4'
_chemical_formula_sum 'C40 H46 O4'
_chemical_formula_weight 590.77
_chemical_name_systematic
;
?
;
_space_group_IT_number 14
_symmetry_cell_setting monoclinic
_symmetry_space_group_name_Hall '-P 2yn'
_symmetry_space_group_name_H-M 'P 1 21/n 1'
_atom_sites_solution_hydrogens geom
_atom_sites_solution_primary direct
_atom_sites_solution_secondary difmap
_audit_creation_method SHELXL-97
_cell_angle_alpha 90.00
_cell_angle_beta 103.9578(8)
_cell_angle_gamma 90.00
_cell_formula_units_Z 8
_cell_length_a 17.5364(3)
_cell_length_b 17.7901(3)
_cell_length_c 21.6203(5)
_cell_measurement_reflns_used 12368
_cell_measurement_temperature 90.0(2)
_cell_measurement_theta_max 25.35
_cell_measurement_theta_min 1.00
_cell_volume 6545.8(2)
_computing_cell_refinement 'SCALEPACK (Otwinowski & Minor, 1997)'
_computing_data_collection 'COLLECT (Nonius, 1998)'
_computing_data_reduction 'DENZO-SMN (Otwinowski & Minor, 1997)'
_computing_molecular_graphics 'XP in SHELXTL (Sheldrick, 1994)'
_computing_publication_material
;
SHELX97-2 (Sheldrick, 1997) and local procedures
;
_computing_structure_refinement 'SHELXL-97 (Sheldrick, 1997)'
_computing_structure_solution 'SHELXS-97 (Sheldrick, 1990)'
_diffrn_ambient_temperature 90.0(2)
_diffrn_detector_area_resol_mean 18
_diffrn_measured_fraction_theta_full .999
_diffrn_measured_fraction_theta_max .999
_diffrn_measurement_device_type 'Nonius KappaCCD diffractometer'
_diffrn_measurement_method '\w scans at fixed \c = 55\%'
_diffrn_radiation_monochromator graphite
_diffrn_radiation_source 'fine-focus sealed tube'
_diffrn_radiation_type MoK\a
_diffrn_radiation_wavelength 0.71073
_diffrn_reflns_av_R_equivalents 0.1166
_diffrn_reflns_av_sigmaI/netI 0.1559
_diffrn_reflns_limit_h_max 21
_diffrn_reflns_limit_h_min -21
_diffrn_reflns_limit_k_max 21
_diffrn_reflns_limit_k_min -21
_diffrn_reflns_limit_l_max 25
_diffrn_reflns_limit_l_min -26
_diffrn_reflns_number 23458
_diffrn_reflns_theta_full 25.33
_diffrn_reflns_theta_max 25.33
_diffrn_reflns_theta_min 1.35
_exptl_absorpt_coefficient_mu 0.076
_exptl_absorpt_correction_T_max 0.994
_exptl_absorpt_correction_T_min 0.979
_exptl_absorpt_correction_type multi-scan
_exptl_absorpt_process_details 'Scalepack (Otwinowski & Minor, 1997)'
_exptl_crystal_colour red
_exptl_crystal_density_diffrn 1.199
_exptl_crystal_density_method 'not measured'
_exptl_crystal_description needle
_exptl_crystal_F_000 2544
_exptl_crystal_size_max 0.28
_exptl_crystal_size_mid 0.08
_exptl_crystal_size_min 0.08
_refine_diff_density_max .248
_refine_diff_density_min -.216
_refine_diff_density_rms .054
_refine_ls_extinction_method none
_refine_ls_goodness_of_fit_ref 0.927
_refine_ls_hydrogen_treatment constr
_refine_ls_matrix_type full
_refine_ls_number_parameters 814
_refine_ls_number_reflns 11938
_refine_ls_number_restraints 100
_refine_ls_restrained_S_all 0.923
_refine_ls_R_factor_all 0.1993
_refine_ls_R_factor_gt 0.0609
_refine_ls_shift/su_max 0.001
_refine_ls_shift/su_mean 0.000
_refine_ls_structure_factor_coef Fsqd
_refine_ls_weighting_details 'calc w=1/[\s^2^(Fo^2^)+(0.0669P)^2^] where P=(Fo^2^+2Fc^2^)/3'
_refine_ls_weighting_scheme calc
_refine_ls_wR_factor_gt 0.1152
_refine_ls_wR_factor_ref 0.1585
_reflns_number_gt 4769
_reflns_number_total 11938
_reflns_threshold_expression >2\s(I)
_cod_data_source_file b711296c.txt
_cod_data_source_block k06222
_cod_original_sg_symbol_H-M 'P 21/n'
_cod_database_code 7102292

loop_
_symmetry_equiv_pos_as_xyz
'x, y, z'
'-x+1/2, y+1/2, -z+1/2'
'-x, -y, -z'
'x-1/2, -y-1/2, z-1/2'

loop_
_atom_site_label
_atom_site_type_symbol
_atom_site_fract_x
_atom_site_fract_y
_atom_site_fract_z
_atom_site_U_iso_or_equiv
_atom_site_adp_type
_atom_site_occupancy
_atom_site_symmetry_multiplicity
_atom_site_calc_flag
_atom_site_refinement_flags
_atom_site_disorder_assembly
_atom_site_disorder_group
O1A O 0.31498(12) 0.86265(11) 0.50838(9) 0.0344(6) Uani 1 1 d . . .
O2A O 0.26234(12) 0.85642(11) 0.59713(9) 0.0342(6) Uani 1 1 d . . .
O3A O -0.31998(11) 0.30251(11) 0.27219(9) 0.0337(6) Uani 1 1 d . . .
O4A O -0.26742(12) 0.30929(11) 0.18343(9) 0.0327(6) Uani 1 1 d . . .
C1A C 0.01592(17) 0.59929(15) 0.33203(14) 0.0225(8) Uani 1 1 d . . .
H1A H 0.0317 0.6073 0.2935 0.027 Uiso 1 1 calc R . .
C2A C 0.05460(17) 0.63847(15) 0.38689(14) 0.0206(7) Uani 1 1 d . . .
C3A C 0.11827(17) 0.68748(15) 0.38794(14) 0.0232(8) Uani 1 1 d . . .
H3A H 0.1358 0.6938 0.3500 0.028 Uiso 1 1 calc R . .
C4A C 0.15614(18) 0.72661(16) 0.44174(14) 0.0256(8) Uani 1 1 d . . .
C5A C 0.22131(17) 0.77625(16) 0.44258(14) 0.0274(8) Uani 1 1 d . . .
H5A H 0.2418 0.7818 0.4060 0.033 Uiso 1 1 calc R . .
C6A C 0.25224(18) 0.81422(16) 0.49597(15) 0.0272(8) Uani 1 1 d . . .
C7A C 0.22212(18) 0.80820(16) 0.55105(14) 0.0266(8) Uani 1 1 d . . .
C8A C 0.16417(17) 0.76109(16) 0.55501(14) 0.0264(8) Uani 1 1 d . . .
H8A H 0.1469 0.7564 0.5933 0.032 Uiso 1 1 calc R . .
C9A C 0.12875(17) 0.71766(16) 0.49934(14) 0.0251(8) Uani 1 1 d . . .
C10A C 0.06790(18) 0.66879(16) 0.49917(14) 0.0270(8) Uani 1 1 d . . .
H10A H 0.0511 0.6623 0.5374 0.032 Uiso 1 1 calc R . .
C11A C 0.02933(18) 0.62779(16) 0.44452(14) 0.0250(8) Uani 1 1 d . . .
C12A C -0.03278(17) 0.57853(16) 0.44432(14) 0.0272(8) Uani 1 1 d . . .
H12A H -0.0497 0.5720 0.4825 0.033 Uiso 1 1 calc R . .
C13A C -0.07095(17) 0.53854(16) 0.39006(14) 0.0236(8) Uani 1 1 d . . .
C14A C -0.13386(17) 0.48820(15) 0.38905(14) 0.0249(8) Uani 1 1 d . . .
H14A H -0.1525 0.4828 0.4266 0.030 Uiso 1 1 calc R . .
C15A C -0.16924(17) 0.44672(16) 0.33611(14) 0.0220(8) Uani 1 1 d . . .
C16A C -0.23238(17) 0.39514(16) 0.33637(14) 0.0275(8) Uani 1 1 d . . .
H16A H -0.2534 0.3900 0.3728 0.033 Uiso 1 1 calc R . .
C17A C -0.26053(18) 0.35465(17) 0.28366(15) 0.0267(8) Uani 1 1 d . . .
C18A C -0.23079(18) 0.36019(17) 0.22848(14) 0.0249(8) Uani 1 1 d . . .
C19A C -0.17379(17) 0.40917(16) 0.22442(14) 0.0237(8) Uani 1 1 d . . .
H19A H -0.1556 0.4132 0.1866 0.028 Uiso 1 1 calc R . .
C20A C -0.14110(17) 0.45537(16) 0.27908(14) 0.0241(8) Uani 1 1 d . . .
C21A C -0.08204(17) 0.50620(16) 0.27794(14) 0.0240(8) Uani 1 1 d . . .
H21A H -0.0656 0.5128 0.2395 0.029 Uiso 1 1 calc R . .
C22A C -0.04508(17) 0.54883(15) 0.33222(14) 0.0213(8) Uani 1 1 d . . .
C23A C 0.32413(19) 0.89215(17) 0.57299(15) 0.0308(8) Uani 1 1 d . . .
C24A C 0.31194(18) 0.97607(17) 0.57074(15) 0.0362(9) Uani 1 1 d . . .
H24A H 0.3565 0.9996 0.5573 0.043 Uiso 1 1 calc R . .
H24B H 0.3139 0.9938 0.6145 0.043 Uiso 1 1 calc R . .
C25A C 0.23616(19) 1.00442(17) 0.52709(15) 0.0374(9) Uani 1 1 d . . .
H25A H 0.1909 0.9814 0.5400 0.045 Uiso 1 1 calc R . .
H25B H 0.2340 0.9884 0.4829 0.045 Uiso 1 1 calc R . .
C26A C 0.2291(2) 1.08954(18) 0.52895(15) 0.0433(10) Uani 1 1 d . . .
H26A H 0.2310 1.1052 0.5732 0.052 Uiso 1 1 calc R . .
H26B H 0.2749 1.1122 0.5167 0.052 Uiso 1 1 calc R . .
C27A C 0.1545(2) 1.12030(19) 0.48540(17) 0.0581(11) Uani 1 1 d . . .
H27A H 0.1519 1.1051 0.4414 0.087 Uiso 1 1 calc R . .
H27B H 0.1546 1.1753 0.4881 0.087 Uiso 1 1 calc R . .
H27C H 0.1087 1.1004 0.4986 0.087 Uiso 1 1 calc R . .
C28A C 0.40266(18) 0.86848(17) 0.61520(14) 0.0345(9) Uani 1 1 d . . .
H28A H 0.4063 0.8881 0.6587 0.041 Uiso 1 1 calc R . .
H28B H 0.4449 0.8926 0.5990 0.041 Uiso 1 1 calc R . .
C29A C 0.41795(18) 0.78447(17) 0.61978(14) 0.0355(9) Uani 1 1 d . . .
H29A H 0.4266 0.7661 0.5788 0.043 Uiso 1 1 calc R . .
H29B H 0.3711 0.7585 0.6274 0.043 Uiso 1 1 calc R . .
C30A C 0.48951(19) 0.76489(18) 0.67351(15) 0.0405(9) Uani 1 1 d . . .
H30A H 0.5369 0.7881 0.6643 0.049 Uiso 1 1 calc R . .
H30B H 0.4824 0.7866 0.7139 0.049 Uiso 1 1 calc R . .
C31A C 0.5026(2) 0.68025(18) 0.68195(16) 0.0525(11) Uani 1 1 d . . .
H31A H 0.4546 0.6564 0.6880 0.079 Uiso 1 1 calc R . .
H31B H 0.5458 0.6707 0.7193 0.079 Uiso 1 1 calc R . .
H31C H 0.5159 0.6593 0.6439 0.079 Uiso 1 1 calc R . .
C32A C -0.32439(19) 0.26851(17) 0.20966(15) 0.0312(8) Uani 1 1 d . . .
C33A C -0.29987(18) 0.18677(16) 0.21929(14) 0.0310(8) Uani 1 1 d . . .
H33A H -0.3379 0.1603 0.2388 0.037 Uiso 1 1 calc R . .
H33B H -0.3034 0.1638 0.1770 0.037 Uiso 1 1 calc R . .
C34A C -0.21808(18) 0.17330(16) 0.26032(14) 0.0342(9) Uani 1 1 d . . .
H34A H -0.2129 0.1990 0.3017 0.041 Uiso 1 1 calc R . .
H34B H -0.1793 0.1958 0.2392 0.041 Uiso 1 1 calc R . .
C35A C -0.1992(2) 0.09072(17) 0.27227(16) 0.0424(10) Uani 1 1 d . . .
H35A H -0.1976 0.0663 0.2315 0.051 Uiso 1 1 calc R . .
H35B H -0.2418 0.0667 0.2881 0.051 Uiso 1 1 calc R . .
C36A C -0.1214(2) 0.07750(18) 0.32011(17) 0.0554(11) Uani 1 1 d . . .
H36A H -0.0790 0.1010 0.3047 0.083 Uiso 1 1 calc R . .
H36B H -0.1117 0.0233 0.3253 0.083 Uiso 1 1 calc R . .
H36C H -0.1234 0.0996 0.3612 0.083 Uiso 1 1 calc R . .
C37A C -0.40474(18) 0.28050(17) 0.16713(15) 0.0364(9) Uani 1 1 d . . .
H37A H -0.4437 0.2563 0.1871 0.044 Uiso 1 1 calc R . .
H37B H -0.4073 0.2546 0.1262 0.044 Uiso 1 1 calc R . .
C38A C -0.42875(19) 0.36193(17) 0.15308(16) 0.0433(10) Uani 1 1 d . . .
H38A H -0.3890 0.3875 0.1349 0.052 Uiso 1 1 calc R . .
H38B H -0.4303 0.3876 0.1934 0.052 Uiso 1 1 calc R . .
C39A C -0.5093(2) 0.3683(2) 0.10631(19) 0.0659(13) Uani 1 1 d . . .
H39A H -0.5084 0.3398 0.0671 0.079 Uiso 1 1 calc R . .
H39B H -0.5493 0.3449 0.1256 0.079 Uiso 1 1 calc R . .
C40A C -0.5329(2) 0.4484(2) 0.0885(2) 0.0853(15) Uani 1 1 d . . .
H40A H -0.5349 0.4768 0.1270 0.128 Uiso 1 1 calc R . .
H40B H -0.5848 0.4491 0.0587 0.128 Uiso 1 1 calc R . .
H40C H -0.4943 0.4715 0.0683 0.128 Uiso 1 1 calc R . .
O1B O 0.27574(12) 0.68742(11) 0.29735(9) 0.0336(6) Uani 1 1 d . . .
O2B O 0.30439(12) 0.71070(11) 0.19938(9) 0.0374(6) Uani 1 1 d . . .
O3B O -0.22547(12) 0.09829(11) -0.08310(9) 0.0352(6) Uani 1 1 d . A .
O4B O -0.27054(12) 0.08810(11) 0.00907(9) 0.0330(6) Uani 1 1 d . A .
C1B C -0.00758(17) 0.39220(15) 0.16221(14) 0.0237(8) Uani 1 1 d . . .
H1B H -0.0192 0.3833 0.2023 0.028 Uiso 1 1 calc R . .
C2B C 0.04562(17) 0.44893(16) 0.15721(14) 0.0226(8) Uani 1 1 d . . .
C3B C 0.08478(17) 0.49276(16) 0.20987(14) 0.0245(8) Uani 1 1 d . . .
H3B H 0.0741 0.4834 0.2502 0.029 Uiso 1 1 calc R . .
C4B C 0.13758(17) 0.54828(16) 0.20536(14) 0.0233(8) Uani 1 1 d . . .
C5B C 0.17946(17) 0.58984(16) 0.26018(14) 0.0242(8) Uani 1 1 d . . .
H5B H 0.1707 0.5803 0.3011 0.029 Uiso 1 1 calc R . .
C6B C 0.23074(18) 0.64191(17) 0.25228(15) 0.0263(8) Uani 1 1 d . . .
C7B C 0.24699(17) 0.65694(16) 0.19237(15) 0.0264(8) Uani 1 1 d . . .
C8B C 0.21019(18) 0.62125(16) 0.13903(15) 0.0305(8) Uani 1 1 d . . .
H8B H 0.2211 0.6332 0.0992 0.037 Uiso 1 1 calc R . .
C9B C 0.15339(18) 0.56405(16) 0.14365(14) 0.0258(8) Uani 1 1 d . . .
C10B C 0.11580(17) 0.52123(16) 0.09233(14) 0.0278(8) Uani 1 1 d . . .
H10B H 0.1261 0.5312 0.0520 0.033 Uiso 1 1 calc R . .
C11B C 0.06294(17) 0.46350(16) 0.09689(14) 0.0235(8) Uani 1 1 d . . .
C12B C 0.02772(17) 0.41787(16) 0.04509(14) 0.0261(8) Uani 1 1 d . . .
H12B H 0.0396 0.4266 0.0051 0.031 Uiso 1 1 calc R . .
C13B C -0.02406(17) 0.36018(16) 0.04999(14) 0.0232(8) Uani 1 1 d . . .
C14B C -0.05768(17) 0.31254(16) -0.00165(14) 0.0267(8) Uani 1 1 d . . .
H14B H -0.0443 0.3199 -0.0413 0.032 Uiso 1 1 calc R . .
C15B C -0.10944(17) 0.25553(16) 0.00360(14) 0.0265(8) Uani 1 1 d . . .
C16B C -0.14015(17) 0.20563(16) -0.04887(14) 0.0283(8) Uani 1 1 d . . .
H16B H -0.1250 0.2103 -0.0880 0.034 Uiso 1 1 calc R . .
C17B C -0.19067(17) 0.15256(17) -0.04063(14) 0.0260(8) Uani 1 1 d . . .
C18B C -0.21676(18) 0.14551(16) 0.01612(15) 0.0259(8) Uani 1 1 d . . .
C19B C -0.18914(17) 0.18902(16) 0.06713(14) 0.0252(8) Uani 1 1 d . . .
H19B H -0.2066 0.1825 0.1051 0.030 Uiso 1 1 calc R . .
C20B C -0.13240(17) 0.24569(16) 0.06290(14) 0.0232(8) Uani 1 1 d . . .
C21B C -0.09884(16) 0.29100(15) 0.11385(14) 0.0242(8) Uani 1 1 d . . .
H21B H -0.1130 0.2836 0.1531 0.029 Uiso 1 1 calc R . .
C22B C -0.04421(17) 0.34799(16) 0.10995(14) 0.0210(8) Uani 1 1 d . . .
C23B C 0.32559(19) 0.73250(18) 0.26651(15) 0.0349(9) Uani 1 1 d . . .
C24B C 0.40994(18) 0.71087(17) 0.29495(15) 0.0361(9) Uani 1 1 d . . .
H24C H 0.4236 0.7253 0.3405 0.043 Uiso 1 1 calc R . .
H24D H 0.4440 0.7404 0.2735 0.043 Uiso 1 1 calc R . .
C25B C 0.42860(19) 0.62810(17) 0.29004(16) 0.0415(10) Uani 1 1 d . . .
H25C H 0.4177 0.6139 0.2445 0.050 Uiso 1 1 calc R . .
H25D H 0.3933 0.5981 0.3100 0.050 Uiso 1 1 calc R . .
C26B C 0.51351(19) 0.60842(18) 0.32192(17) 0.0449(10) Uani 1 1 d . . .
H26C H 0.5487 0.6364 0.3006 0.054 Uiso 1 1 calc R . .
H26D H 0.5252 0.6249 0.3670 0.054 Uiso 1 1 calc R . .
C27B C 0.5307(2) 0.52501(18) 0.31969(18) 0.0590(12) Uani 1 1 d . . .
H27D H 0.5008 0.4975 0.3453 0.088 Uiso 1 1 calc R . .
H27E H 0.5870 0.5162 0.3368 0.088 Uiso 1 1 calc R . .
H27F H 0.5153 0.5074 0.2755 0.088 Uiso 1 1 calc R . .
C28B C 0.30576(18) 0.81458(17) 0.27111(15) 0.0347(9) Uani 1 1 d . . .
H28C H 0.3407 0.8449 0.2512 0.042 Uiso 1 1 calc R . .
H28D H 0.3165 0.8289 0.3167 0.042 Uiso 1 1 calc R . .
C29B C 0.22113(19) 0.83377(18) 0.23943(16) 0.0445(10) Uani 1 1 d . . .
H29C H 0.1862 0.8016 0.2579 0.053 Uiso 1 1 calc R . .
H29D H 0.2112 0.8217 0.1935 0.053 Uiso 1 1 calc R . .
C30B C 0.1998(2) 0.91548(19) 0.24650(18) 0.0527(11) Uani 1 1 d . . .
H30C H 0.1492 0.9264 0.2160 0.063 Uiso 1 1 calc R . .
H30D H 0.2404 0.9479 0.2353 0.063 Uiso 1 1 calc R . .
C31B C 0.1930(2) 0.93540(19) 0.31331(19) 0.0675(13) Uani 1 1 d . . .
H31D H 0.1520 0.9044 0.3245 0.101 Uiso 1 1 calc R . .
H31E H 0.1791 0.9886 0.3148 0.101 Uiso 1 1 calc R . .
H31F H 0.2433 0.9260 0.3438 0.101 Uiso 1 1 calc R . .
C32B C -0.2785(2) 0.05545(17) -0.05365(15) 0.0325(9) Uani 1 1 d D . .
C33B C -0.36048(18) 0.06711(16) -0.09297(14) 0.0301(8) Uani 1 1 d . A .
H33C H -0.3969 0.0368 -0.0745 0.036 Uiso 1 1 calc R . .
H33D H -0.3637 0.0480 -0.1365 0.036 Uiso 1 1 calc R . .
C34B C -0.38792(18) 0.14880(16) -0.09752(14) 0.0331(9) Uani 1 1 d . . .
H34C H -0.3914 0.1661 -0.0548 0.040 Uiso 1 1 calc R A .
H34D H -0.3483 0.1803 -0.1110 0.040 Uiso 1 1 calc R . .
C35B C -0.46713(18) 0.16003(17) -0.14407(15) 0.0369(9) Uani 1 1 d . A .
H35C H -0.5068 0.1285 -0.1306 0.044 Uiso 1 1 calc R . .
H35D H -0.4637 0.1429 -0.1869 0.044 Uiso 1 1 calc R . .
C36B C -0.49422(19) 0.24158(18) -0.14835(15) 0.0474(10) Uani 1 1 d . . .
H36D H -0.5000 0.2583 -0.1065 0.071 Uiso 1 1 calc R A .
H36E H -0.5449 0.2458 -0.1795 0.071 Uiso 1 1 calc R . .
H36F H -0.4553 0.2731 -0.1618 0.071 Uiso 1 1 calc R . .
C37B C -0.25127(19) -0.02574(17) -0.04615(15) 0.0405(9) Uani 0.689(7) 1 d PDU A 1
H37C H -0.2438 -0.0441 -0.0875 0.049 Uiso 0.689(7) 1 calc PR A 1
H37D H -0.2928 -0.0567 -0.0348 0.049 Uiso 0.689(7) 1 calc PR A 1
C38B C -0.1735(3) -0.0364(3) 0.0056(3) 0.0344(15) Uani 0.689(7) 1 d PU A 1
H38C H -0.1323 -0.0047 -0.0056 0.041 Uiso 0.689(7) 1 calc PR A 1
H38D H -0.1813 -0.0182 0.0469 0.041 Uiso 0.689(7) 1 calc PR A 1
C39B C -0.1440(3) -0.1175(3) 0.0138(3) 0.0445(18) Uani 0.689(7) 1 d PDU A 1
H39C H -0.1871 -0.1501 0.0205 0.053 Uiso 0.689(7) 1 calc PR A 1
H39D H -0.1005 -0.1207 0.0526 0.053 Uiso 0.689(7) 1 calc PR A 1
C40B C -0.1152(4) -0.1478(3) -0.0427(3) 0.056(2) Uani 0.689(7) 1 d PDU A 1
H40D H -0.1588 -0.1481 -0.0809 0.084 Uiso 0.689(7) 1 calc PR A 1
H40E H -0.0954 -0.1991 -0.0335 0.084 Uiso 0.689(7) 1 calc PR A 1
H40F H -0.0729 -0.1156 -0.0501 0.084 Uiso 0.689(7) 1 calc PR A 1
C37C C -0.25127(19) -0.02574(17) -0.04615(15) 0.0405(9) Uani 0.311(7) 1 d PDU A 2
H37E H -0.2699 -0.0523 -0.0873 0.049 Uiso 0.311(7) 1 calc PR A 2
H37F H -0.2746 -0.0508 -0.0142 0.049 Uiso 0.311(7) 1 calc PR A 2
C38C C -0.1593(8) -0.0314(8) -0.0244(7) 0.045(4) Uiso 0.311(7) 1 d PU A 2
H38E H -0.1351 -0.0021 -0.0537 0.054 Uiso 0.311(7) 1 calc PR A 2
H38F H -0.1405 -0.0108 0.0191 0.054 Uiso 0.311(7) 1 calc PR A 2
C39C C -0.1362(9) -0.1142(10) -0.0254(9) 0.063(5) Uiso 0.311(7) 1 d PDU A 2
H39E H -0.1600 -0.1436 0.0040 0.076 Uiso 0.311(7) 1 calc PR A 2
H39F H -0.1550 -0.1351 -0.0689 0.076 Uiso 0.311(7) 1 calc PR A 2
C40C C -0.0477(7) -0.1185(7) -0.0047(7) 0.075(5) Uiso 0.311(7) 1 d PDU A 2
H40G H -0.0309 -0.1708 -0.0068 0.112 Uiso 0.311(7) 1 calc PR A 2
H40H H -0.0300 -0.1001 0.0391 0.112 Uiso 0.311(7) 1 calc PR A 2
H40I H -0.0247 -0.0875 -0.0330 0.112 Uiso 0.311(7) 1 calc PR A 2

loop_
_atom_site_aniso_label
_atom_site_aniso_U_11
_atom_site_aniso_U_22
_atom_site_aniso_U_33
_atom_site_aniso_U_23
_atom_site_aniso_U_13
_atom_site_aniso_U_12
O1A 0.0393(15) 0.0348(14) 0.0296(14) -0.0089(11) 0.0093(12) -0.0130(12)
O2A 0.0392(15) 0.0336(14) 0.0305(14) -0.0073(11) 0.0098(12) -0.0122(12)
O3A 0.0322(14) 0.0318(14) 0.0383(15) -0.0063(11) 0.0107(12) -0.0119(11)
O4A 0.0354(14) 0.0321(14) 0.0299(13) -0.0033(11) 0.0069(11) -0.0134(11)
C1A 0.027(2) 0.0188(18) 0.0220(19) 0.0015(15) 0.0052(16) 0.0019(16)
C2A 0.0203(19) 0.0150(17) 0.0245(19) -0.0007(15) 0.0014(16) 0.0026(15)
C3A 0.027(2) 0.0208(19) 0.0223(19) 0.0001(15) 0.0073(16) 0.0027(16)
C4A 0.034(2) 0.0191(19) 0.024(2) 0.0033(16) 0.0074(17) 0.0021(16)
C5A 0.028(2) 0.0249(19) 0.030(2) 0.0003(17) 0.0072(17) -0.0027(16)
C6A 0.030(2) 0.024(2) 0.027(2) -0.0024(17) 0.0053(17) -0.0056(17)
C7A 0.034(2) 0.021(2) 0.023(2) -0.0043(16) 0.0032(17) -0.0040(17)
C8A 0.028(2) 0.0280(19) 0.0235(19) -0.0019(16) 0.0073(16) -0.0045(17)
C9A 0.025(2) 0.0189(19) 0.030(2) 0.0007(16) 0.0044(17) -0.0030(16)
C10A 0.033(2) 0.0262(19) 0.022(2) -0.0043(16) 0.0076(17) -0.0020(17)
C11A 0.025(2) 0.0209(19) 0.028(2) 0.0016(16) 0.0056(17) 0.0006(16)
C12A 0.031(2) 0.0265(19) 0.025(2) -0.0021(16) 0.0091(17) -0.0020(17)
C13A 0.022(2) 0.0204(19) 0.028(2) -0.0008(16) 0.0043(17) 0.0016(16)
C14A 0.027(2) 0.0253(19) 0.025(2) -0.0021(16) 0.0111(16) 0.0008(16)
C15A 0.0212(19) 0.0201(18) 0.025(2) 0.0005(16) 0.0059(16) -0.0001(15)
C16A 0.031(2) 0.028(2) 0.024(2) -0.0043(16) 0.0081(17) -0.0047(17)
C17A 0.023(2) 0.0220(19) 0.034(2) 0.0041(17) 0.0048(17) -0.0030(16)
C18A 0.026(2) 0.0221(19) 0.024(2) 0.0016(16) 0.0006(17) -0.0002(17)
C19A 0.027(2) 0.0255(19) 0.0182(19) 0.0005(16) 0.0037(16) -0.0018(16)
C20A 0.022(2) 0.0224(19) 0.028(2) 0.0035(16) 0.0053(17) 0.0038(16)
C21A 0.023(2) 0.0236(19) 0.024(2) 0.0018(16) 0.0040(16) 0.0015(16)
C22A 0.0234(19) 0.0158(18) 0.025(2) 0.0010(16) 0.0053(16) 0.0044(16)
C23A 0.034(2) 0.034(2) 0.025(2) -0.0053(17) 0.0092(18) -0.0102(17)
C24A 0.041(2) 0.033(2) 0.035(2) -0.0084(17) 0.0108(19) -0.0104(18)
C25A 0.040(2) 0.034(2) 0.038(2) -0.0015(18) 0.0084(19) -0.0010(18)
C26A 0.053(3) 0.041(2) 0.036(2) -0.0004(19) 0.010(2) -0.004(2)
C27A 0.057(3) 0.048(3) 0.065(3) 0.002(2) 0.008(2) 0.002(2)
C28A 0.038(2) 0.040(2) 0.026(2) -0.0079(17) 0.0077(18) -0.0094(18)
C29A 0.039(2) 0.033(2) 0.035(2) -0.0020(18) 0.0101(19) -0.0056(18)
C30A 0.036(2) 0.046(2) 0.039(2) -0.0019(19) 0.0072(19) -0.0007(19)
C31A 0.045(3) 0.049(3) 0.061(3) 0.002(2) 0.010(2) 0.003(2)
C32A 0.035(2) 0.028(2) 0.030(2) -0.0053(17) 0.0074(18) -0.0074(17)
C33A 0.034(2) 0.029(2) 0.031(2) -0.0045(16) 0.0113(17) -0.0082(17)
C34A 0.038(2) 0.032(2) 0.032(2) 0.0004(17) 0.0079(18) -0.0063(18)
C35A 0.046(2) 0.028(2) 0.053(3) -0.0015(19) 0.011(2) -0.0056(18)
C36A 0.058(3) 0.033(2) 0.072(3) 0.006(2) 0.010(2) 0.005(2)
C37A 0.033(2) 0.035(2) 0.038(2) 0.0041(18) 0.0020(18) -0.0117(17)
C38A 0.037(2) 0.037(2) 0.054(3) 0.001(2) 0.007(2) -0.0116(19)
C39A 0.039(3) 0.048(3) 0.097(3) 0.009(2) -0.010(2) -0.003(2)
C40A 0.052(3) 0.072(3) 0.113(4) 0.025(3) -0.016(3) -0.004(2)
O1B 0.0340(14) 0.0327(14) 0.0323(14) -0.0066(11) 0.0046(11) -0.0119(12)
O2B 0.0404(15) 0.0384(14) 0.0328(14) -0.0074(12) 0.0078(12) -0.0229(12)
O3B 0.0371(15) 0.0364(14) 0.0334(14) -0.0112(12) 0.0111(12) -0.0136(12)
O4B 0.0394(15) 0.0283(13) 0.0301(14) -0.0058(11) 0.0062(11) -0.0134(11)
C1B 0.0229(19) 0.0213(19) 0.026(2) 0.0018(16) 0.0048(16) -0.0014(16)
C2B 0.0208(19) 0.0224(19) 0.024(2) -0.0009(16) 0.0043(16) 0.0026(16)
C3B 0.029(2) 0.0218(19) 0.024(2) 0.0003(16) 0.0085(16) 0.0022(16)
C4B 0.025(2) 0.0186(19) 0.024(2) 0.0031(16) 0.0013(16) 0.0000(16)
C5B 0.027(2) 0.0221(19) 0.0232(19) 0.0000(16) 0.0050(16) -0.0013(16)
C6B 0.028(2) 0.0233(19) 0.026(2) -0.0071(17) 0.0027(17) -0.0058(17)
C7B 0.026(2) 0.025(2) 0.029(2) -0.0010(17) 0.0057(17) -0.0087(16)
C8B 0.032(2) 0.031(2) 0.030(2) -0.0019(17) 0.0111(18) -0.0091(17)
C9B 0.031(2) 0.0205(19) 0.025(2) -0.0014(16) 0.0049(17) -0.0013(16)
C10B 0.033(2) 0.031(2) 0.0208(19) -0.0009(16) 0.0088(17) -0.0036(17)
C11B 0.0188(19) 0.0231(19) 0.027(2) -0.0003(16) 0.0027(16) -0.0014(15)
C12B 0.026(2) 0.029(2) 0.0230(19) -0.0009(17) 0.0069(16) -0.0058(17)
C13B 0.0232(19) 0.0245(19) 0.023(2) -0.0044(16) 0.0076(16) -0.0016(16)
C14B 0.028(2) 0.027(2) 0.028(2) -0.0025(17) 0.0128(16) -0.0012(17)
C15B 0.025(2) 0.024(2) 0.029(2) -0.0021(16) 0.0040(17) -0.0017(16)
C16B 0.031(2) 0.030(2) 0.025(2) -0.0098(17) 0.0093(16) -0.0047(17)
C17B 0.024(2) 0.027(2) 0.025(2) -0.0082(17) 0.0017(17) -0.0064(17)
C18B 0.028(2) 0.0193(19) 0.030(2) 0.0033(17) 0.0054(17) -0.0009(16)
C19B 0.029(2) 0.0248(19) 0.0219(19) -0.0011(16) 0.0063(16) -0.0015(16)
C20B 0.0223(19) 0.0182(18) 0.029(2) 0.0018(16) 0.0058(16) -0.0006(15)
C21B 0.029(2) 0.0203(18) 0.0232(19) -0.0014(16) 0.0062(16) 0.0021(16)
C22B 0.0197(19) 0.0185(18) 0.0235(19) 0.0011(16) 0.0025(16) 0.0020(15)
C23B 0.034(2) 0.034(2) 0.036(2) -0.0030(18) 0.0059(18) -0.0146(18)
C24B 0.035(2) 0.035(2) 0.038(2) -0.0025(17) 0.0075(18) -0.0098(18)
C25B 0.038(2) 0.032(2) 0.052(2) 0.0026(18) 0.007(2) -0.0092(18)
C26B 0.040(2) 0.042(2) 0.053(3) -0.0060(19) 0.012(2) -0.0052(19)
C27B 0.056(3) 0.040(3) 0.078(3) 0.004(2) 0.010(2) 0.001(2)
C28B 0.032(2) 0.035(2) 0.034(2) -0.0015(17) 0.0014(17) -0.0095(17)
C29B 0.041(2) 0.039(2) 0.050(2) 0.0043(19) 0.006(2) -0.0086(19)
C30B 0.043(3) 0.037(2) 0.070(3) 0.010(2) -0.002(2) -0.0099(19)
C31B 0.061(3) 0.042(3) 0.096(4) -0.011(3) 0.013(3) -0.001(2)
C32B 0.043(2) 0.025(2) 0.029(2) -0.0094(17) 0.0091(19) -0.0077(18)
C33B 0.035(2) 0.030(2) 0.0238(19) -0.0047(16) 0.0047(17) -0.0097(17)
C34B 0.033(2) 0.033(2) 0.032(2) -0.0024(17) 0.0052(18) -0.0043(17)
C35B 0.035(2) 0.042(2) 0.033(2) -0.0027(18) 0.0085(18) -0.0019(18)
C36B 0.046(2) 0.049(2) 0.047(2) 0.006(2) 0.0084(19) 0.009(2)
C37B 0.038(2) 0.035(2) 0.047(2) -0.0094(18) 0.0078(19) -0.0061(18)
C38B 0.035(3) 0.028(3) 0.039(4) 0.002(3) 0.007(3) -0.009(2)
C39B 0.054(4) 0.038(3) 0.037(4) -0.002(3) 0.003(3) 0.003(3)
C40B 0.067(5) 0.052(4) 0.048(4) -0.001(3) 0.015(3) 0.006(3)
C37C 0.038(2) 0.035(2) 0.047(2) -0.0094(18) 0.0078(19) -0.0061(18)

loop_
_atom_type_symbol
_atom_type_description
_atom_type_scat_dispersion_real
_atom_type_scat_dispersion_imag
_atom_type_scat_source
C C .0033 .0016 'International Tables Vol C Tables 4.2.6.8 and 6.1.1.4'
H H .0000 .0000 'International Tables Vol C Tables 4.2.6.8 and 6.1.1.4'
O O .0106 .0060 'International Tables Vol C Tables 4.2.6.8 and 6.1.1.4'

loop_
_geom_angle_atom_site_label_1
_geom_angle_atom_site_label_2
_geom_angle_atom_site_label_3
_geom_angle
C6A O1A C23A 108.1(2)
C7A O2A C23A 108.0(2)
C17A O3A C32A 108.3(2)
C18A O4A C32A 107.5(2)
C22A C1A C2A 122.1(3)
C22A C1A H1A 118.9
C2A C1A H1A 118.9
C1A C2A C3A 122.7(3)
C1A C2A C11A 118.8(3)
C3A C2A C11A 118.5(3)
C4A C3A C2A 122.9(3)
C4A C3A H3A 118.6
C2A C3A H3A 118.6
C3A C4A C5A 122.6(3)
C3A C4A C9A 118.5(3)
C5A C4A C9A 118.9(3)
C6A C5A C4A 118.5(3)
C6A C5A H5A 120.8
C4A C5A H5A 120.8
C5A C6A O1A 128.8(3)
C5A C6A C7A 122.1(3)
O1A C6A C7A 109.1(3)
C8A C7A O2A 127.6(3)
C8A C7A C6A 123.0(3)
O2A C7A C6A 109.4(3)
C7A C8A C9A 117.7(3)
C7A C8A H8A 121.2
C9A C8A H8A 121.2
C10A C9A C8A 121.3(3)
C10A C9A C4A 119.0(3)
C8A C9A C4A 119.6(3)
C9A C10A C11A 122.9(3)
C9A C10A H10A 118.6
C11A C10A H10A 118.6
C12A C11A C10A 122.8(3)
C12A C11A C2A 119.0(3)
C10A C11A C2A 118.2(3)
C13A C12A C11A 122.5(3)
C13A C12A H12A 118.7
C11A C12A H12A 118.7
C12A C13A C14A 123.3(3)
C12A C13A C22A 118.5(3)
C14A C13A C22A 118.3(3)
C15A C14A C13A 123.0(3)
C15A C14A H14A 118.5
C13A C14A H14A 118.5
C14A C15A C16A 122.1(3)
C14A C15A C20A 118.3(3)
C16A C15A C20A 119.6(3)
C17A C16A C15A 117.8(3)
C17A C16A H16A 121.1
C15A C16A H16A 121.1
C16A C17A O3A 128.7(3)
C16A C17A C18A 123.0(3)
O3A C17A C18A 108.2(3)
C19A C18A O4A 127.6(3)
C19A C18A C17A 122.0(3)
O4A C18A C17A 110.4(3)
C18A C19A C20A 118.1(3)
C18A C19A H19A 120.9
C20A C19A H19A 120.9
C21A C20A C19A 120.8(3)
C21A C20A C15A 119.9(3)
C19A C20A C15A 119.3(3)
C20A C21A C22A 122.1(3)
C20A C21A H21A 118.9
C22A C21A H21A 118.9
C1A C22A C21A 122.6(3)
C1A C22A C13A 119.1(3)
C21A C22A C13A 118.3(3)
O2A C23A O1A 105.4(2)
O2A C23A C24A 109.4(3)
O1A C23A C24A 110.0(3)
O2A C23A C28A 108.0(2)
O1A C23A C28A 110.4(3)
C24A C23A C28A 113.3(3)
C23A C24A C25A 116.4(3)
C23A C24A H24A 108.2
C25A C24A H24A 108.2
C23A C24A H24B 108.2
C25A C24A H24B 108.2
H24A C24A H24B 107.3
C24A C25A C26A 112.3(3)
C24A C25A H25A 109.2
C26A C25A H25A 109.2
C24A C25A H25B 109.2
C26A C25A H25B 109.2
H25A C25A H25B 107.9
C27A C26A C25A 113.9(3)
C27A C26A H26A 108.8
C25A C26A H26A 108.8
C27A C26A H26B 108.8
C25A C26A H26B 108.8
H26A C26A H26B 107.7
C26A C27A H27A 109.5
C26A C27A H27B 109.5
H27A C27A H27B 109.5
C26A C27A H27C 109.5
H27A C27A H27C 109.5
H27B C27A H27C 109.5
C23A C28A C29A 115.7(3)
C23A C28A H28A 108.4
C29A C28A H28A 108.4
C23A C28A H28B 108.4
C29A C28A H28B 108.4
H28A C28A H28B 107.4
C28A C29A C30A 111.9(3)
C28A C29A H29A 109.2
C30A C29A H29A 109.2
C28A C29A H29B 109.2
C30A C29A H29B 109.2
H29A C29A H29B 107.9
C31A C30A C29A 112.8(3)
C31A C30A H30A 109.0
C29A C30A H30A 109.0
C31A C30A H30B 109.0
C29A C30A H30B 109.0
H30A C30A H30B 107.8
C30A C31A H31A 109.5
C30A C31A H31B 109.5
H31A C31A H31B 109.5
C30A C31A H31C 109.5
H31A C31A H31C 109.5
H31B C31A H31C 109.5
O4A C32A O3A 105.4(2)
O4A C32A C37A 108.8(2)
O3A C32A C37A 109.8(3)
O4A C32A C33A 109.4(3)
O3A C32A C33A 108.6(2)
C37A C32A C33A 114.4(3)
C34A C33A C32A 115.4(3)
C34A C33A H33A 108.4
C32A C33A H33A 108.4
C34A C33A H33B 108.4
C32A C33A H33B 108.4
H33A C33A H33B 107.5
C33A C34A C35A 113.0(3)
C33A C34A H34A 109.0
C35A C34A H34A 109.0
C33A C34A H34B 109.0
C35A C34A H34B 109.0
H34A C34A H34B 107.8
C34A C35A C36A 112.9(3)
C34A C35A H35A 109.0
C36A C35A H35A 109.0
C34A C35A H35B 109.0
C36A C35A H35B 109.0
H35A C35A H35B 107.8
C35A C36A H36A 109.5
C35A C36A H36B 109.5
H36A C36A H36B 109.5
C35A C36A H36C 109.5
H36A C36A H36C 109.5
H36B C36A H36C 109.5
C32A C37A C38A 115.6(3)
C32A C37A H37A 108.4
C38A C37A H37A 108.4
C32A C37A H37B 108.4
C38A C37A H37B 108.4
H37A C37A H37B 107.4
C37A C38A C39A 111.7(3)
C37A C38A H38A 109.3
C39A C38A H38A 109.3
C37A C38A H38B 109.3
C39A C38A H38B 109.3
H38A C38A H38B 107.9
C40A C39A C38A 113.0(3)
C40A C39A H39A 109.0
C38A C39A H39A 109.0
C40A C39A H39B 109.0
C38A C39A H39B 109.0
H39A C39A H39B 107.8
C39A C40A H40A 109.5
C39A C40A H40B 109.5
H40A C40A H40B 109.5
C39A C40A H40C 109.5
H40A C40A H40C 109.5
H40B C40A H40C 109.5
C6B O1B C23B 107.9(2)
C7B O2B C23B 107.4(2)
C17B O3B C32B 107.6(2)
C18B O4B C32B 108.1(2)
C2B C1B C22B 121.9(3)
C2B C1B H1B 119.0
C22B C1B H1B 119.0
C1B C2B C3B 122.7(3)
C1B C2B C11B 119.6(3)
C3B C2B C11B 117.7(3)
C4B C3B C2B 123.0(3)
C4B C3B H3B 118.5
C2B C3B H3B 118.5
C3B C4B C5B 122.0(3)
C3B C4B C9B 119.0(3)
C5B C4B C9B 119.0(3)
C6B C5B C4B 118.6(3)
C6B C5B H5B 120.7
C4B C5B H5B 120.7
C5B C6B O1B 127.9(3)
C5B C6B C7B 122.7(3)
O1B C6B C7B 109.4(3)
C8B C7B O2B 128.0(3)
C8B C7B C6B 122.5(3)
O2B C7B C6B 109.6(3)
C7B C8B C9B 118.2(3)
C7B C8B H8B 120.9
C9B C8B H8B 120.9
C10B C9B C8B 122.6(3)
C10B C9B C4B 118.2(3)
C8B C9B C4B 119.1(3)
C9B C10B C11B 123.0(3)
C9B C10B H10B 118.5
C11B C10B H10B 118.5
C12B C11B C10B 122.7(3)
C12B C11B C2B 118.3(3)
C10B C11B C2B 119.0(3)
C13B C12B C11B 122.5(3)
C13B C12B H12B 118.8
C11B C12B H12B 118.8
C12B C13B C14B 122.6(3)
C12B C13B C22B 119.1(3)
C14B C13B C22B 118.4(3)
C15B C14B C13B 122.1(3)
C15B C14B H14B 118.9
C13B C14B H14B 118.9
C14B C15B C16B 121.0(3)
C14B C15B C20B 119.4(3)
C16B C15B C20B 119.6(3)
C17B C16B C15B 117.7(3)
C17B C16B H16B 121.1
C15B C16B H16B 121.1
C16B C17B O3B 127.7(3)
C16B C17B C18B 122.8(3)
O3B C17B C18B 109.5(3)
C19B C18B O4B 128.6(3)
C19B C18B C17B 122.3(3)
O4B C18B C17B 109.1(3)
C18B C19B C20B 118.2(3)
C18B C19B H19B 120.9
C20B C19B H19B 120.9
C21B C20B C19B 122.0(3)
C21B C20B C15B 118.8(3)
C19B C20B C15B 119.2(3)
C20B C21B C22B 122.5(3)
C20B C21B H21B 118.7
C22B C21B H21B 118.7
C1B C22B C21B 122.8(3)
C1B C22B C13B 118.5(3)
C21B C22B C13B 118.7(3)
O1B C23B O2B 105.7(2)
O1B C23B C24B 108.1(3)
O2B C23B C24B 109.1(3)
O1B C23B C28B 109.2(3)
O2B C23B C28B 108.3(3)
C24B C23B C28B 116.0(3)
C23B C24B C25B 115.2(3)
C23B C24B H24C 108.5
C25B C24B H24C 108.5
C23B C24B H24D 108.5
C25B C24B H24D 108.5
H24C C24B H24D 107.5
C24B C25B C26B 113.3(3)
C24B C25B H25C 108.9
C26B C25B H25C 108.9
C24B C25B H25D 108.9
C26B C25B H25D 108.9
H25C C25B H25D 107.7
C27B C26B C25B 113.0(3)
C27B C26B H26C 109.0
C25B C26B H26C 109.0
C27B C26B H26D 109.0
C25B C26B H26D 109.0
H26C C26B H26D 107.8
C26B C27B H27D 109.5
C26B C27B H27E 109.5
H27D C27B H27E 109.5
C26B C27B H27F 109.5
H27D C27B H27F 109.5
H27E C27B H27F 109.5
C23B C28B C29B 113.8(3)
C23B C28B H28C 108.8
C29B C28B H28C 108.8
C23B C28B H28D 108.8
C29B C28B H28D 108.8
H28C C28B H28D 107.7
C28B C29B C30B 114.1(3)
C28B C29B H29C 108.7
C30B C29B H29C 108.7
C28B C29B H29D 108.7
C30B C29B H29D 108.7
H29C C29B H29D 107.6
C29B C30B C31B 113.4(3)
C29B C30B H30C 108.9
C31B C30B H30C 108.9
C29B C30B H30D 108.9
C31B C30B H30D 108.9
H30C C30B H30D 107.7
C30B C31B H31D 109.5
C30B C31B H31E 109.5
H31D C31B H31E 109.5
C30B C31B H31F 109.5
H31D C31B H31F 109.5
H31E C31B H31F 109.5
O4B C32B O3B 105.7(2)
O4B C32B C33B 109.8(3)
O3B C32B C33B 107.8(3)
O4B C32B C37B 108.9(3)
O3B C32B C37B 109.0(3)
C33B C32B C37B 115.3(3)
C32B C33B C34B 114.4(2)
C32B C33B H33C 108.7
C34B C33B H33C 108.7
C32B C33B H33D 108.7
C34B C33B H33D 108.7
H33C C33B H33D 107.6
C35B C34B C33B 113.1(3)
C35B C34B H34C 109.0
C33B C34B H34C 109.0
C35B C34B H34D 109.0
C33B C34B H34D 109.0
H34C C34B H34D 107.8
C34B C35B C36B 112.8(3)
C34B C35B H35C 109.0
C36B C35B H35C 109.0
C34B C35B H35D 109.0
C36B C35B H35D 109.0
H35C C35B H35D 107.8
C35B C36B H36D 109.5
C35B C36B H36E 109.5
H36D C36B H36E 109.5
C35B C36B H36F 109.5
H36D C36B H36F 109.5
H36E C36B H36F 109.5
C32B C37B C38B 113.1(3)
C32B C37B H37C 109.0
C38B C37B H37C 109.0
C32B C37B H37D 109.0
C38B C37B H37D 109.0
H37C C37B H37D 107.8
C39B C38B C37B 114.4(4)
C39B C38B H38C 108.7
C37B C38B H38C 108.7
C39B C38B H38D 108.7
C37B C38B H38D 108.7
H38C C38B H38D 107.6
C38B C39B C40B 114.0(5)
C38B C39B H39C 108.8
C40B C39B H39C 108.8
C38B C39B H39D 108.8
C40B C39B H39D 108.8
H39C C39B H39D 107.6
C39C C38C H38E 110.0
C39C C38C H38F 110.0
H38E C38C H38F 108.4
C40C C39C C38C 107.5(14)
C40C C39C H39E 110.2
C38C C39C H39E 110.2
C40C C39C H39F 110.2
C38C C39C H39F 110.2
H39E C39C H39F 108.5
C39C C40C H40G 109.5
C39C C40C H40H 109.5
H40G C40C H40H 109.5
C39C C40C H40I 109.5
H40G C40C H40I 109.5
H40H C40C H40I 109.5

loop_
_geom_bond_atom_site_label_1
_geom_bond_atom_site_label_2
_geom_bond_distance
O1A C6A 1.372(3)
O1A C23A 1.464(3)
O2A C7A 1.374(3)
O2A C23A 1.457(3)
O3A C17A 1.373(3)
O3A C32A 1.466(3)
O4A C18A 1.371(3)
O4A C32A 1.456(3)
C1A C22A 1.397(4)
C1A C2A 1.402(4)
C1A H1A 0.9500
C2A C3A 1.412(4)
C2A C11A 1.432(4)
C3A C4A 1.381(4)
C3A H3A 0.9500
C4A C5A 1.441(4)
C4A C9A 1.447(4)
C5A C6A 1.334(4)
C5A H5A 0.9500
C6A C7A 1.418(4)
C7A C8A 1.336(4)
C8A C9A 1.439(4)
C8A H8A 0.9500
C9A C10A 1.376(4)
C10A C11A 1.414(4)
C10A H10A 0.9500
C11A C12A 1.397(4)
C12A C13A 1.397(4)
C12A H12A 0.9500
C13A C14A 1.417(4)
C13A C22A 1.441(4)
C14A C15A 1.377(4)
C14A H14A 0.9500
C15A C16A 1.439(4)
C15A C20A 1.443(4)
C16A C17A 1.338(4)
C16A H16A 0.9500
C17A C18A 1.416(4)
C18A C19A 1.345(4)
C19A C20A 1.440(4)
C19A H19A 0.9500
C20A C21A 1.380(4)
C21A C22A 1.416(4)
C21A H21A 0.9500
C23A C24A 1.507(4)
C23A C28A 1.517(4)
C24A C25A 1.519(4)
C24A H24A 0.9900
C24A H24B 0.9900
C25A C26A 1.521(4)
C25A H25A 0.9900
C25A H25B 0.9900
C26A C27A 1.518(4)
C26A H26A 0.9900
C26A H26B 0.9900
C27A H27A 0.9800
C27A H27B 0.9800
C27A H27C 0.9800
C28A C29A 1.517(4)
C28A H28A 0.9900
C28A H28B 0.9900
C29A C30A 1.530(4)
C29A H29A 0.9900
C29A H29B 0.9900
C30A C31A 1.528(4)
C30A H30A 0.9900
C30A H30B 0.9900
C31A H31A 0.9800
C31A H31B 0.9800
C31A H31C 0.9800
C32A C37A 1.500(4)
C32A C33A 1.517(4)
C33A C34A 1.512(4)
C33A H33A 0.9900
C33A H33B 0.9900
C34A C35A 1.514(4)
C34A H34A 0.9900
C34A H34B 0.9900
C35A C36A 1.518(4)
C35A H35A 0.9900
C35A H35B 0.9900
C36A H36A 0.9800
C36A H36B 0.9800
C36A H36C 0.9800
C37A C38A 1.519(4)
C37A H37A 0.9900
C37A H37B 0.9900
C38A C39A 1.530(4)
C38A H38A 0.9900
C38A H38B 0.9900
C39A C40A 1.509(4)
C39A H39A 0.9900
C39A H39B 0.9900
C40A H40A 0.9800
C40A H40B 0.9800
C40A H40C 0.9800
O1B C6B 1.363(3)
O1B C23B 1.460(3)
O2B C7B 1.370(3)
O2B C23B 1.461(3)
O3B C17B 1.370(3)
O3B C32B 1.462(3)
O4B C18B 1.374(3)
O4B C32B 1.451(3)
C1B C2B 1.396(4)
C1B C22B 1.399(4)
C1B H1B 0.9500
C2B C3B 1.414(4)
C2B C11B 1.432(4)
C3B C4B 1.373(4)
C3B H3B 0.9500
C4B C5B 1.439(4)
C4B C9B 1.454(4)
C5B C6B 1.331(4)
C5B H5B 0.9500
C6B C7B 1.417(4)
C7B C8B 1.338(4)
C8B C9B 1.444(4)
C8B H8B 0.9500
C9B C10B 1.376(4)
C10B C11B 1.403(4)
C10B H10B 0.9500
C11B C12B 1.400(4)
C12B C13B 1.391(4)
C12B H12B 0.9500
C13B C14B 1.412(4)
C13B C22B 1.440(4)
C14B C15B 1.384(4)
C14B H14B 0.9500
C15B C16B 1.439(4)
C15B C20B 1.444(4)
C16B C17B 1.336(4)
C16B H16B 0.9500
C17B C18B 1.414(4)
C18B C19B 1.339(4)
C19B C20B 1.435(4)
C19B H19B 0.9500
C20B C21B 1.377(4)
C21B C22B 1.411(4)
C21B H21B 0.9500
C23B C24B 1.508(4)
C23B C28B 1.510(4)
C24B C25B 1.518(4)
C24B H24C 0.9900
C24B H24D 0.9900
C25B C26B 1.523(4)
C25B H25C 0.9900
C25B H25D 0.9900
C26B C27B 1.517(4)
C26B H26C 0.9900
C26B H26D 0.9900
C27B H27D 0.9800
C27B H27E 0.9800
C27B H27F 0.9800
C28B C29B 1.516(4)
C28B H28C 0.9900
C28B H28D 0.9900
C29B C30B 1.518(4)
C29B H29C 0.9900
C29B H29D 0.9900
C30B C31B 1.520(4)
C30B H30C 0.9900
C30B H30D 0.9900
C31B H31D 0.9800
C31B H31E 0.9800
C31B H31F 0.9800
C32B C33B 1.497(4)
C32B C37B 1.518(4)
C33B C34B 1.527(4)
C33B H33C 0.9900
C33B H33D 0.9900
C34B C35B 1.519(4)
C34B H34C 0.9900
C34B H34D 0.9900
C35B C36B 1.522(4)
C35B H35C 0.9900
C35B H35D 0.9900
C36B H36D 0.9800
C36B H36E 0.9800
C36B H36F 0.9800
C37B C38B 1.553(5)
C37B H37C 0.9900
C37B H37D 0.9900
C38B C39B 1.529(6)
C38B H38C 0.9900
C38B H38D 0.9900
C39B C40B 1.530(8)
C39B H39C 0.9900
C39B H39D 0.9900
C40B H40D 0.9800
C40B H40E 0.9800
C40B H40F 0.9800
C38C C39C 1.529(19)
C38C H38E 0.9900
C38C H38F 0.9900
C39C C40C 1.510(15)
C39C H39E 0.9900
C39C H39F 0.9900
C40C H40G 0.9800
C40C H40H 0.9800
C40C H40I 0.9800

loop_
_geom_torsion_atom_site_label_1
_geom_torsion_atom_site_label_2
_geom_torsion_atom_site_label_3
_geom_torsion_atom_site_label_4
_geom_torsion
C22A C1A C2A C3A 177.6(3)
C22A C1A C2A C11A -1.6(4)
C1A C2A C3A C4A 179.5(3)
C11A C2A C3A C4A -1.3(4)
C2A C3A C4A C5A 179.7(3)
C2A C3A C4A C9A -0.8(4)
C3A C4A C5A C6A 177.2(3)
C9A C4A C5A C6A -2.3(4)
C4A C5A C6A O1A 178.2(3)
C4A C5A C6A C7A -1.2(4)
C23A O1A C6A C5A 177.9(3)
C23A O1A C6A C7A -2.6(3)
C23A O2A C7A C8A 175.7(3)
C23A O2A C7A C6A -3.4(3)
C5A C6A C7A C8A 4.2(5)
O1A C6A C7A C8A -175.3(3)
C5A C6A C7A O2A -176.7(3)
O1A C6A C7A O2A 3.9(3)
O2A C7A C8A C9A 177.8(3)
C6A C7A C8A C9A -3.2(5)
C7A C8A C9A C10A -178.9(3)
C7A C8A C9A C4A -0.4(4)
C3A C4A C9A C10A 2.1(4)
C5A C4A C9A C10A -178.3(3)
C3A C4A C9A C8A -176.4(3)
C5A C4A C9A C8A 3.2(4)
C8A C9A C10A C11A 177.0(3)
C4A C9A C10A C11A -1.5(4)
C9A C10A C11A C12A -179.6(3)
C9A C10A C11A C2A -0.6(4)
C1A C2A C11A C12A 0.2(4)
C3A C2A C11A C12A -179.0(3)
C1A C2A C11A C10A -178.8(3)
C3A C2A C11A C10A 2.0(4)
C10A C11A C12A C13A 179.6(3)
C2A C11A C12A C13A 0.6(4)
C11A C12A C13A C14A 179.8(3)
C11A C12A C13A C22A -0.1(4)
C12A C13A C14A C15A -177.4(3)
C22A C13A C14A C15A 2.5(4)
C13A C14A C15A C16A 179.2(3)
C13A C14A C15A C20A -0.4(4)
C14A C15A C16A C17A -176.9(3)
C20A C15A C16A C17A 2.6(4)
C15A C16A C17A O3A -179.8(3)
C15A C16A C17A C18A 0.3(4)
C32A O3A C17A C16A -175.0(3)
C32A O3A C17A C18A 4.9(3)
C32A O4A C18A C19A 179.6(3)
C32A O4A C18A C17A 0.4(3)
C16A C17A C18A C19A -2.7(5)
O3A C17A C18A C19A 177.4(3)
C16A C17A C18A O4A 176.5(3)
O3A C17A C18A O4A -3.4(3)
O4A C18A C19A C20A -177.2(3)
C17A C18A C19A C20A 1.9(4)
C18A C19A C20A C21A 179.5(3)
C18A C19A C20A C15A 1.1(4)
C14A C15A C20A C21A -2.2(4)
C16A C15A C20A C21A 178.2(3)
C14A C15A C20A C19A 176.1(3)
C16A C15A C20A C19A -3.4(4)
C19A C20A C21A C22A -175.7(3)
C15A C20A C21A C22A 2.6(4)
C2A C1A C22A C21A -176.9(3)
C2A C1A C22A C13A 2.1(4)
C20A C21A C22A C1A 178.6(3)
C20A C21A C22A C13A -0.4(4)
C12A C13A C22A C1A -1.2(4)
C14A C13A C22A C1A 178.8(3)
C12A C13A C22A C21A 177.8(3)
C14A C13A C22A C21A -2.1(4)
C7A O2A C23A O1A 1.8(3)
C7A O2A C23A C24A 120.0(3)
C7A O2A C23A C28A -116.3(3)
C6A O1A C23A O2A 0.6(3)
C6A O1A C23A C24A -117.2(3)
C6A O1A C23A C28A 117.0(3)
O2A C23A C24A C25A -62.1(3)
O1A C23A C24A C25A 53.2(4)
C28A C23A C24A C25A 177.3(3)
C23A C24A C25A C26A 179.3(3)
C24A C25A C26A C27A 179.4(3)
O2A C23A C28A C29A 58.2(3)
O1A C23A C28A C29A -56.6(3)
C24A C23A C28A C29A 179.5(3)
C23A C28A C29A C30A -167.9(3)
C28A C29A C30A C31A 176.1(3)
C18A O4A C32A O3A 2.5(3)
C18A O4A C32A C37A 120.2(3)
C18A O4A C32A C33A -114.1(3)
C17A O3A C32A O4A -4.6(3)
C17A O3A C32A C37A -121.6(3)
C17A O3A C32A C33A 112.6(3)
O4A C32A C33A C34A 55.8(3)
O3A C32A C33A C34A -58.7(3)
C37A C32A C33A C34A 178.2(3)
C32A C33A C34A C35A 175.7(3)
C33A C34A C35A C36A -172.7(3)
O4A C32A C37A C38A -53.4(4)
O3A C32A C37A C38A 61.4(3)
C33A C32A C37A C38A -176.1(3)
C32A C37A C38A C39A 176.6(3)
C37A C38A C39A C40A -176.8(3)
C22B C1B C2B C3B -178.2(3)
C22B C1B C2B C11B 0.8(4)
C1B C2B C3B C4B 179.5(3)
C11B C2B C3B C4B 0.5(4)
C2B C3B C4B C5B -177.1(3)
C2B C3B C4B C9B 1.1(4)
C3B C4B C5B C6B 178.8(3)
C9B C4B C5B C6B 0.7(4)
C4B C5B C6B O1B 179.6(3)
C4B C5B C6B C7B -1.4(4)
C23B O1B C6B C5B 177.2(3)
C23B O1B C6B C7B -2.0(3)
C23B O2B C7B C8B 179.8(3)
C23B O2B C7B C6B -0.9(3)
C5B C6B C7B C8B 2.0(5)
O1B C6B C7B C8B -178.9(3)
C5B C6B C7B O2B -177.3(3)
O1B C6B C7B O2B 1.8(3)
O2B C7B C8B C9B 177.5(3)
C6B C7B C8B C9B -1.6(5)
C7B C8B C9B C10B -176.2(3)
C7B C8B C9B C4B 0.9(4)
C3B C4B C9B C10B -1.4(4)
C5B C4B C9B C10B 176.8(3)
C3B C4B C9B C8B -178.6(3)
C5B C4B C9B C8B -0.4(4)
C8B C9B C10B C11B 177.3(3)
C4B C9B C10B C11B 0.2(4)
C9B C10B C11B C12B -176.9(3)
C9B C10B C11B C2B 1.3(4)
C1B C2B C11B C12B -2.4(4)
C3B C2B C11B C12B 176.7(3)
C1B C2B C11B C10B 179.3(3)
C3B C2B C11B C10B -1.6(4)
C10B C11B C12B C13B 179.3(3)
C2B C11B C12B C13B 1.1(4)
C11B C12B C13B C14B -177.9(3)
C11B C12B C13B C22B 1.8(4)
C12B C13B C14B C15B -179.7(3)
C22B C13B C14B C15B 0.6(4)
C13B C14B C15B C16B -177.2(3)
C13B C14B C15B C20B 2.3(4)
C14B C15B C16B C17B -179.1(3)
C20B C15B C16B C17B 1.4(4)
C15B C16B C17B O3B -178.3(3)
C15B C16B C17B C18B 2.3(4)
C32B O3B C17B C16B -177.6(3)
C32B O3B C17B C18B 1.9(3)
C32B O4B C18B C19B -177.2(3)
C32B O4B C18B C17B 1.3(3)
C16B C17B C18B C19B -3.9(5)
O3B C17B C18B C19B 176.6(3)
C16B C17B C18B O4B 177.5(3)
O3B C17B C18B O4B -2.1(3)
O4B C18B C19B C20B 179.8(3)
C17B C18B C19B C20B 1.4(4)
C18B C19B C20B C21B -177.6(3)
C18B C19B C20B C15B 2.2(4)
C14B C15B C20B C21B -3.4(4)
C16B C15B C20B C21B 176.1(3)
C14B C15B C20B C19B 176.8(3)
C16B C15B C20B C19B -3.7(4)
C19B C20B C21B C22B -178.6(3)
C15B C20B C21B C22B 1.6(4)
C2B C1B C22B C21B -179.2(3)
C2B C1B C22B C13B 2.1(4)
C20B C21B C22B C1B -177.4(3)
C20B C21B C22B C13B 1.3(4)
C12B C13B C22B C1B -3.4(4)
C14B C13B C22B C1B 176.4(3)
C12B C13B C22B C21B 177.9(3)
C14B C13B C22B C21B -2.4(4)
C6B O1B C23B O2B 1.4(3)
C6B O1B C23B C24B -115.3(3)
C6B O1B C23B C28B 117.7(3)
C7B O2B C23B O1B -0.3(3)
C7B O2B C23B C24B 115.7(3)
C7B O2B C23B C28B -117.2(3)
O1B C23B C24B C25B 56.9(4)
O2B C23B C24B C25B -57.6(4)
C28B C23B C24B C25B 179.8(3)
C23B C24B C25B C26B -177.5(3)
C24B C25B C26B C27B 177.1(3)
O1B C23B C28B C29B -60.0(4)
O2B C23B C28B C29B 54.6(4)
C24B C23B C28B C29B 177.6(3)
C23B C28B C29B C30B 177.3(3)
C28B C29B C30B C31B -73.0(4)
C18B O4B C32B O3B -0.2(3)
C18B O4B C32B C33B -116.2(3)
C18B O4B C32B C37B 116.8(3)
C17B O3B C32B O4B -1.0(3)
C17B O3B C32B C33B 116.3(3)
C17B O3B C32B C37B -118.0(3)
O4B C32B C33B C34B 54.1(3)
O3B C32B C33B C34B -60.6(3)
C37B C32B C33B C34B 177.5(3)
C32B C33B C34B C35B 173.0(3)
C33B C34B C35B C36B 179.9(3)
O4B C32B C37B C38B -44.4(4)
O3B C32B C37B C38B 70.4(4)
C33B C32B C37B C38B -168.3(4)
C32B C37B C38B C39B -179.4(4)
C37B C38B C39B C40B 69.0(6)
